data_9017210
loop_
_publ_author_name
'Kolitsch, U.'
'Bernhardt, H. J.'
'Lengauer, C. L.'
'Blass, G.'
'Tillmanns, E.'

_publ_section_title
;
 Allanpringite, Fe3(PO4)2(OH)3*5H2O, a new ferric iron phosphate from Germany,
 and its close relation to wavellite
;
_journal_name_full 'European Journal of Mineralogy'
_journal_page_first 793
_journal_page_last 801
_journal_volume 18
_journal_year 2006
_chemical_compound_source 'Grube mark, Esserhausen, Weilburg/Lahn, Taunus, Hesse, Germany'
_chemical_formula_sum 'Al0.25 Fe2.75 H13 O16 P2'
_chemical_name_mineral Allanpringite
_space_group_IT_number 14
_space_group_name_Hall '-P 2yn'
_space_group_name_H-M_alt 'P 1 21/n 1'
_symmetry_space_group_name_H-M 'P 1 21/n 1'
_cell_angle_alpha 90
_cell_angle_beta 92.19
_cell_angle_gamma 90
_cell_formula_units_Z 4
_cell_length_a 9.777
_cell_length_b 7.358
_cell_length_c 17.830
_cell_volume 1281.738
_database_code_amcsd 0007186
_exptl_crystal_density_diffrn 2.546
_cod_data_source_file inputs/fixed/downloads/08/08273.cif
_cod_data_source_block 08273
_cod_original_cell_volume 1281.739
_cod_original_formula_sum '(Fe2.75 Al.25) P2 O16 H13'
_cod_database_code 9017210

loop_
_space_group_symop_operation_xyz
x,y,z
1/2+x,1/2-y,1/2+z
1/2-x,1/2+y,1/2-z
-x,-y,-z

loop_
_atom_site_aniso_label
_atom_site_aniso_U_11
_atom_site_aniso_U_22
_atom_site_aniso_U_33
_atom_site_aniso_U_12
_atom_site_aniso_U_13
_atom_site_aniso_U_23
Fe1 0.01840 0.00900 0.02380 -0.00010 -0.00130 0.00150
Al1 0.01840 0.00900 0.02380 -0.00010 -0.00130 0.00150
Fe2 0.01620 0.00800 0.02310 0.00010 -0.00030 0.00060
Al2 0.01620 0.00800 0.02310 0.00010 -0.00030 0.00060
Fe3 0.01760 0.00770 0.02650 -0.00090 0.00150 -0.00060
Al3 0.01760 0.00770 0.02650 -0.00090 0.00150 -0.00060
P1 0.01730 0.01380 0.02200 0.00030 0.00010 -0.00060
P2 0.01980 0.01270 0.02320 0.00140 0.00120 0.00260

loop_
_atom_site_label
_atom_site_fract_x
_atom_site_fract_y
_atom_site_fract_z
_atom_site_occupancy
_atom_site_U_iso_or_equiv
_atom_site_type_symbol
_atom_site_attached_hydrogens
Fe1 0.27493 0.61850 0.24870 0.92000 0.01710 Fe 0
Al1 0.27493 0.61850 0.24870 0.08000 0.01710 Al 0
Fe2 0.74539 0.64220 0.48712 0.91000 0.01580 Fe 0
Al2 0.74539 0.64220 0.48712 0.09000 0.01580 Al 0
Fe3 0.75612 0.14250 0.48182 0.92000 0.01730 Fe 0
Al3 0.75612 0.14250 0.48182 0.08000 0.01730 Al 0
P1 0.43720 0.61040 0.41119 1.00000 0.01770 P 0
P2 0.05480 0.09690 0.40389 1.00000 0.01860 P 0
O1 0.58920 0.56400 0.41670 1.00000 0.02140 O 0
O2 0.35400 0.43760 0.42330 1.00000 0.01750 O 0
O3 0.40360 0.76040 0.46800 1.00000 0.02350 O 0
O4 0.40200 0.68560 0.33140 1.00000 0.02800 O 0
O5 0.09580 0.26260 0.44960 1.00000 0.02320 O 0
O6 0.07890 0.12530 0.32130 1.00000 0.03500 O 0
O7 0.13260 -0.07570 0.42700 1.00000 0.01950 O 0
O8 0.90170 0.06510 0.41200 1.00000 0.01870 O 0
O-H9 0.21000 0.86270 0.22540 1.00000 0.03000 O 1
Wat10 0.12300 0.54700 0.16770 1.00000 0.03600 O 2
Wat11 0.11240 0.61960 0.33130 1.00000 0.04600 O 2
O-H12 0.83040 0.39530 0.48090 1.00000 0.02210 O 1
O-H13 0.67340 0.89500 0.48230 1.00000 0.02570 O 1
Wat14 0.84810 0.70770 0.38860 1.00000 0.02600 O 2
Wat15 0.64000 0.20780 0.37960 1.00000 0.02800 O 2
Wat16a 0.81100 0.23800 0.25130 0.50000 0.05000 O 2
Wat16b 0.77500 0.11400 0.24960 0.50000 0.05900 O 2

loop_
_cod_changelog_entry_id
_cod_changelog_entry_author
_cod_changelog_entry_date
_cod_changelog_entry_text
1
;cod-tools version 3.8.0
Id: cif_guess_AMCSD_atom_types 9574 2023-05-10 09:00:05Z saulius
;
2023-05-10T18:57:57+03:00
;Derived atom types and hydrogen counts
from atom names that follow the AMCSD naming convention
(Wat == water, O-H == hydroxyl).
;

loop_
_cod_related_entry_id
_cod_related_entry_database
_cod_related_entry_code
1 AMCSD 0007186

_cod_duplicate_entry 9010772
